data_7708111
loop_
_publ_author_name
'Matos, Cati\'ucia R M O'
'Sanii, Rana'
'Wang, Shi-Qiang'
'Ronconi, C\'elia M'
'Zaworotko, Michael J.'

_publ_section_title
;
 Reversible single-crystal to single-crystal phase transformation between
 a new Werner clathrate and its apohost.
;
_journal_issue 37
_journal_name_full 'Dalton transactions (Cambridge, England : 2003)'
_journal_page_first 12923
_journal_page_last 12930
_journal_paper_doi 10.1039/d1dt01839f
_journal_volume 50
_journal_year 2021
_chemical_formula_moiety 'C70 H40 Co N10 O8 S2'
_chemical_formula_sum 'C70 H40 Co N10 O8 S2'
_chemical_formula_weight 1272.17
_space_group_crystal_system monoclinic
_space_group_IT_number 14
_space_group_name_Hall '-P 2yn'
_space_group_name_H-M_alt 'P 1 21/n 1'
_atom_sites_solution_hydrogens geom
_atom_sites_solution_primary iterative
_audit_creation_date 2021-07-23
_audit_creation_method
;
Olex2 1.3
(compiled 2020.11.12 svn.r5f609507 for OlexSys, GUI svn.r6272)
;
_audit_update_record
;
2021-07-23 deposited with the CCDC.	2021-07-26 downloaded from the CCDC.
;
_cell_angle_alpha 90
_cell_angle_beta 98.786(3)
_cell_angle_gamma 90
_cell_formula_units_Z 2
_cell_length_a 7.5777(7)
_cell_length_b 23.580(2)
_cell_length_c 15.5948(15)
_cell_measurement_reflns_used 9744
_cell_measurement_temperature 101(2)
_cell_measurement_theta_max 25.37
_cell_measurement_theta_min 2.78
_cell_volume 2753.8(4)
_computing_cell_refinement 'SAINT V8.38A (Bruker, 2018)'
_computing_data_reduction 'SAINT V8.38A (Bruker, 2018)'
_computing_molecular_graphics 'Olex2 1.3 (Dolomanov et al., 2009)'
_computing_publication_material 'Olex2 1.3 (Dolomanov et al., 2009)'
_computing_structure_refinement 'SHELXL 2014/7 (Sheldrick, 2015)'
_computing_structure_solution 'olex2.solve 1.3 (Bourhis et al., 2015)'
_diffrn_ambient_temperature 101.0
_diffrn_detector_area_resol_mean 7.9
_diffrn_detector_type 'CCD area detector'
_diffrn_measured_fraction_theta_full 0.999
_diffrn_measured_fraction_theta_max 0.997
_diffrn_measurement_device 'three-circle diffractometer'
_diffrn_measurement_device_type 'Bruker APEX-II CCD'
_diffrn_measurement_method '\f and \w scans'
_diffrn_radiation_type MoK\a
_diffrn_radiation_wavelength 0.71073
_diffrn_reflns_av_R_equivalents 0.0956
_diffrn_reflns_av_unetI/netI 0.0369
_diffrn_reflns_Laue_measured_fraction_full 0.999
_diffrn_reflns_Laue_measured_fraction_max 0.997
_diffrn_reflns_limit_h_max 9
_diffrn_reflns_limit_h_min -9
_diffrn_reflns_limit_k_max 28
_diffrn_reflns_limit_k_min -28
_diffrn_reflns_limit_l_max 18
_diffrn_reflns_limit_l_min -18
_diffrn_reflns_number 44387
_diffrn_reflns_point_group_measured_fraction_full 0.999
_diffrn_reflns_point_group_measured_fraction_max 0.997
_diffrn_reflns_theta_full 25.242
_diffrn_reflns_theta_max 25.383
_diffrn_reflns_theta_min 2.643
_diffrn_source_current 30.0
_diffrn_source_power 1.5
_diffrn_source_voltage 50.0
_diffrn_standards_number 0
_exptl_absorpt_coefficient_mu 0.462
_exptl_absorpt_correction_T_max 0.894
_exptl_absorpt_correction_T_min 0.863
_exptl_absorpt_correction_type multi-scan
_exptl_crystal_colour pink
_exptl_crystal_colour_primary pink
_exptl_crystal_density_diffrn 1.534
_exptl_crystal_description block
_exptl_crystal_F_000 1306
_exptl_crystal_size_max 0.345
_exptl_crystal_size_mid 0.265
_exptl_crystal_size_min 0.242
_refine_diff_density_max 0.424
_refine_diff_density_min -0.679
_refine_diff_density_rms 0.105
_refine_ls_extinction_method none
_refine_ls_goodness_of_fit_ref 1.361
_refine_ls_hydrogen_treatment constr
_refine_ls_matrix_type full
_refine_ls_number_parameters 412
_refine_ls_number_reflns 5034
_refine_ls_number_restraints 0
_refine_ls_restrained_S_all 1.361
_refine_ls_R_factor_all 0.0655
_refine_ls_R_factor_gt 0.0529
_refine_ls_shift/su_max 0.000
_refine_ls_shift/su_mean 0.000
_refine_ls_structure_factor_coef Fsqd
_refine_ls_weighting_details 'w=1/[\s^2^(Fo^2^)+(0.1000P)^2^] where P=(Fo^2^+2Fc^2^)/3'
_refine_ls_weighting_scheme calc
_refine_ls_wR_factor_gt 0.1594
_refine_ls_wR_factor_ref 0.1729
_reflns_Friedel_coverage 0.000
_reflns_number_gt 4247
_reflns_number_total 5034
_reflns_threshold_expression 'I > 2\s(I)'
_cod_data_source_file d1dt01839f2.cif
_cod_data_source_block SAMM-5-Co-NCSafterheat
_cod_depositor_comments 'Adding full bibliography for 7708105--7708117.cif.'
_cod_original_cell_volume 2753.8(5)
_cod_database_code 7708111
_shelx_shelxl_version_number 2014/7
_shelx_space_group_comment
;
The symmetry employed for this shelxl refinement is uniquely defined
by the following loop, which should always be used as a source of
symmetry information in preference to the above space-group names.
They are only intended as comments.
;
_shelx_estimated_absorpt_t_max 0.896
_shelx_estimated_absorpt_t_min 0.857
_olex2_refinement_description
;
1. Fixed Uiso
 At 1.2 times of:
  All C(H) groups
2.a Aromatic/amide H refined with riding coordinates:
 C00C(H00C), C00D(H00D), C00E(H00E), C00I(H00I), C00J(H00J), C00M(H00M),
 C00O(H00O), C00R(H00R), C00U(H00U), C00V(H00V), C00W(H00W), C00Z(H00Z),
 C011(H011), C013(H013), C015(H015), C016(H016), C017(H017), C018(H018),
 C019(H019), C01A(H01A)
;
_olex2_submission_special_instructions 'No special instructions were received'

loop_
_space_group_symop_operation_xyz
'x, y, z'
'-x+1/2, y+1/2, -z+1/2'
'-x, -y, -z'
'x-1/2, -y-1/2, z-1/2'

loop_
_atom_site_label
_atom_site_type_symbol
_atom_site_fract_x
_atom_site_fract_y
_atom_site_fract_z
_atom_site_U_iso_or_equiv
_atom_site_adp_type
_atom_site_occupancy
_atom_site_site_symmetry_order
_atom_site_calc_flag
_atom_site_refinement_flags_posn
_atom_site_refinement_flags_adp
_atom_site_refinement_flags_occupancy
_atom_site_disorder_assembly
_atom_site_disorder_group
Co01 Co 0.5000 0.5000 0.5000 0.01288(19) Uani 1 2 d S . P . .
S002 S 0.03336(10) 0.50740(3) 0.25245(5) 0.0219(2) Uani 1 1 d . . . . .
O003 O 0.4776(3) 0.27953(9) 0.74105(13) 0.0229(5) Uani 1 1 d . . . . .
O004 O 0.2012(3) 0.68876(9) 0.37887(13) 0.0211(5) Uani 1 1 d . . . . .
O005 O 0.3979(3) 0.76958(9) 0.64205(13) 0.0233(5) Uani 1 1 d . . . . .
O006 O 0.4649(3) 0.45945(8) 0.84658(13) 0.0235(5) Uani 1 1 d . . . . .
N007 N 0.3713(3) 0.44242(9) 0.58350(14) 0.0138(5) Uani 1 1 d . . . . .
N008 N 0.3662(3) 0.57519(10) 0.55434(15) 0.0156(5) Uani 1 1 d . . . . .
N009 N 0.4705(3) 0.36919(10) 0.79446(14) 0.0154(5) Uani 1 1 d . . . . .
N00A N 0.2848(3) 0.49243(10) 0.40208(17) 0.0176(5) Uani 1 1 d . . . . .
N00B N 0.2926(3) 0.72899(10) 0.51206(15) 0.0160(5) Uani 1 1 d . . . . .
C00C C 0.3710(4) 0.62753(11) 0.52077(17) 0.0152(6) Uani 1 1 d . . . . .
H00C H 0.4332 0.6330 0.4729 0.018 Uiso 1 1 calc R U . . .
C00D C 0.1283(4) 0.84866(12) 0.25825(19) 0.0200(6) Uani 1 1 d . . . . .
H00D H 0.0810 0.8523 0.1985 0.024 Uiso 1 1 calc R U . . .
C00E C 0.2010(4) 0.42654(12) 0.55947(18) 0.0162(6) Uani 1 1 d . . . . .
H00E H 0.1392 0.4405 0.5061 0.019 Uiso 1 1 calc R U . . .
C00F C 0.5192(4) 0.31171(12) 0.80178(18) 0.0159(6) Uani 1 1 d . . . . .
C00G C 0.3716(4) 0.38756(12) 0.71269(17) 0.0151(6) Uani 1 1 d . . . . .
C00H C 0.2662(4) 0.83721(11) 0.43387(17) 0.0139(6) Uani 1 1 d . . . . .
C00I C 0.4551(4) 0.42252(11) 0.65996(17) 0.0155(6) Uani 1 1 d . . . . .
H00I H 0.5761 0.4329 0.6784 0.019 Uiso 1 1 calc R U . . .
C00J C 0.1973(4) 0.37068(12) 0.68631(18) 0.0189(6) Uani 1 1 d . . . . .
H00J H 0.1389 0.3459 0.7209 0.023 Uiso 1 1 calc R U . . .
C00K C 0.2486(4) 0.89199(12) 0.39479(19) 0.0164(6) Uani 1 1 d . . . . .
C00L C 0.2889(4) 0.67421(12) 0.55290(18) 0.0158(6) Uani 1 1 d . . . . .
C00M C 0.2773(4) 0.56864(13) 0.62154(18) 0.0197(6) Uani 1 1 d . . . . .
H00M H 0.2722 0.5319 0.6461 0.024 Uiso 1 1 calc R U . . .
C00N C 0.3354(4) 0.83221(12) 0.52286(18) 0.0164(6) Uani 1 1 d . . . . .
C00O C 0.1106(4) 0.39106(12) 0.60791(19) 0.0193(6) Uani 1 1 d . . . . .
H00O H -0.0098 0.3807 0.5877 0.023 Uiso 1 1 calc R U . . .
C00P C 0.5089(4) 0.41023(11) 0.86104(17) 0.0161(6) Uani 1 1 d . . . . .
C00Q C 0.5985(4) 0.38936(12) 0.94569(18) 0.0175(6) Uani 1 1 d . . . . .
C00R C 0.1470(4) 0.79443(13) 0.29550(18) 0.0194(6) Uani 1 1 d . . . . .
H00R H 0.1131 0.7618 0.2612 0.023 Uiso 1 1 calc R U . . .
C00S C 0.6170(4) 0.29326(12) 0.88602(17) 0.0162(6) Uani 1 1 d . . . . .
C00T C 0.2151(4) 0.78879(12) 0.38263(18) 0.0167(6) Uani 1 1 d . . . . .
C00U C 0.1995(4) 0.66678(12) 0.62306(18) 0.0187(6) Uani 1 1 d . . . . .
H00U H 0.1446 0.6979 0.6474 0.022 Uiso 1 1 calc R U . . .
C00V C 0.3746(4) 0.93376(12) 0.53275(19) 0.0207(6) Uani 1 1 d . . . . .
H00V H 0.4127 0.9663 0.5666 0.025 Uiso 1 1 calc R U . . .
C00W C 0.1925(4) 0.61281(13) 0.65672(19) 0.0203(6) Uani 1 1 d . . . . .
H00W H 0.1295 0.6061 0.7039 0.024 Uiso 1 1 calc R U . . .
C00X C 0.1784(4) 0.49819(11) 0.34000(19) 0.0154(6) Uani 1 1 d . . . . .
C00Y C 0.6493(4) 0.33182(12) 0.95586(18) 0.0167(6) Uani 1 1 d . . . . .
C00Z C 0.1765(4) 0.89643(13) 0.30588(19) 0.0195(6) Uani 1 1 d . . . . .
H00Z H 0.1615 0.9327 0.2792 0.023 Uiso 1 1 calc R U . . .
C010 C 0.3475(4) 0.77599(12) 0.56537(18) 0.0161(6) Uani 1 1 d . . . . .
C011 C 0.6330(4) 0.42637(13) 1.01449(18) 0.0205(6) Uani 1 1 d . . . . .
H011 H 0.5995 0.4651 1.0071 0.025 Uiso 1 1 calc R U . . .
C012 C 0.7345(4) 0.31207(13) 1.03835(18) 0.0199(6) Uani 1 1 d . . . . .
C013 C 0.3041(4) 0.93998(12) 0.44633(19) 0.0200(6) Uani 1 1 d . . . . .
H013 H 0.2927 0.9768 0.4213 0.024 Uiso 1 1 calc R U . . .
C014 C 0.2336(4) 0.73190(12) 0.42064(18) 0.0160(6) Uani 1 1 d . . . . .
C015 C 0.3905(4) 0.87973(12) 0.57116(19) 0.0189(6) Uani 1 1 d . . . . .
H015 H 0.4394 0.8759 0.6307 0.023 Uiso 1 1 calc R U . . .
C016 C 0.7544(4) 0.21849(13) 0.9778(2) 0.0223(7) Uani 1 1 d . . . . .
H016 H 0.7897 0.1799 0.9848 0.027 Uiso 1 1 calc R U . . .
C017 C 0.6728(4) 0.23777(13) 0.89681(19) 0.0197(6) Uani 1 1 d . . . . .
H017 H 0.6557 0.2125 0.8488 0.024 Uiso 1 1 calc R U . . .
C018 C 0.7184(4) 0.40673(14) 1.0965(2) 0.0263(7) Uani 1 1 d . . . . .
H018 H 0.7418 0.4324 1.1439 0.032 Uiso 1 1 calc R U . . .
C019 C 0.7670(4) 0.35130(14) 1.10763(19) 0.0254(7) Uani 1 1 d . . . . .
H019 H 0.8238 0.3387 1.1629 0.031 Uiso 1 1 calc R U . . .
C01A C 0.7841(4) 0.25421(14) 1.04708(19) 0.0231(7) Uani 1 1 d . . . . .
H01A H 0.8387 0.2402 1.1019 0.028 Uiso 1 1 calc R U . . .

loop_
_atom_site_aniso_label
_atom_site_aniso_U_11
_atom_site_aniso_U_22
_atom_site_aniso_U_33
_atom_site_aniso_U_23
_atom_site_aniso_U_13
_atom_site_aniso_U_12
Co01 0.0149(3) 0.0136(3) 0.0093(3) 0.00164(18) -0.0008(2) -0.00119(19)
S002 0.0233(4) 0.0265(4) 0.0135(4) 0.0006(3) -0.0044(3) 0.0036(3)
O003 0.0317(12) 0.0190(11) 0.0162(11) -0.0021(8) -0.0019(9) 0.0036(9)
O004 0.0301(12) 0.0173(11) 0.0152(10) -0.0015(8) 0.0010(8) -0.0053(9)
O005 0.0324(12) 0.0188(10) 0.0161(11) 0.0017(8) -0.0043(9) 0.0007(9)
O006 0.0337(12) 0.0158(11) 0.0191(11) 0.0019(8) -0.0017(9) 0.0013(9)
N007 0.0150(11) 0.0132(11) 0.0127(11) 0.0005(9) 0.0007(9) 0.0010(9)
N008 0.0175(12) 0.0152(12) 0.0130(11) -0.0003(9) -0.0010(9) -0.0004(9)
N009 0.0217(12) 0.0142(11) 0.0100(11) 0.0019(9) 0.0014(9) -0.0023(9)
N00A 0.0205(13) 0.0181(13) 0.0133(12) 0.0022(9) -0.0006(11) -0.0026(9)
N00B 0.0193(12) 0.0141(12) 0.0141(12) 0.0005(9) 0.0013(10) 0.0010(9)
C00C 0.0155(13) 0.0162(14) 0.0128(13) 0.0005(11) -0.0014(11) -0.0012(11)
C00D 0.0210(14) 0.0235(15) 0.0146(14) 0.0021(12) -0.0001(11) -0.0006(12)
C00E 0.0209(14) 0.0158(14) 0.0114(13) -0.0006(10) 0.0002(11) 0.0013(11)
C00F 0.0189(14) 0.0155(14) 0.0135(13) 0.0025(11) 0.0027(11) -0.0006(11)
C00G 0.0207(14) 0.0129(13) 0.0105(13) -0.0007(10) -0.0013(11) 0.0002(11)
C00H 0.0125(13) 0.0149(14) 0.0144(14) -0.0003(11) 0.0028(11) 0.0018(10)
C00I 0.0206(14) 0.0148(13) 0.0104(13) 0.0003(10) -0.0002(11) 0.0006(11)
C00J 0.0237(15) 0.0172(14) 0.0163(14) 0.0026(11) 0.0049(12) -0.0021(12)
C00K 0.0146(13) 0.0166(14) 0.0186(14) 0.0002(11) 0.0045(11) 0.0011(11)
C00L 0.0172(14) 0.0151(14) 0.0137(13) 0.0027(11) -0.0023(11) -0.0005(11)
C00M 0.0245(15) 0.0175(15) 0.0163(15) -0.0007(11) 0.0007(12) -0.0020(12)
C00N 0.0139(13) 0.0175(14) 0.0175(14) -0.0008(11) 0.0013(11) -0.0003(11)
C00O 0.0182(14) 0.0217(15) 0.0171(14) -0.0019(12) 0.0000(11) -0.0018(11)
C00P 0.0190(14) 0.0161(14) 0.0135(13) -0.0017(11) 0.0038(11) -0.0063(11)
C00Q 0.0178(14) 0.0191(14) 0.0156(14) 0.0014(11) 0.0024(11) -0.0029(11)
C00R 0.0189(14) 0.0222(15) 0.0163(14) -0.0019(11) -0.0001(11) -0.0022(12)
C00S 0.0145(13) 0.0214(15) 0.0126(13) 0.0029(11) 0.0015(11) 0.0000(11)
C00T 0.0165(14) 0.0184(15) 0.0153(14) -0.0027(11) 0.0030(11) 0.0000(11)
C00U 0.0212(14) 0.0169(14) 0.0179(15) -0.0012(11) 0.0029(12) 0.0031(11)
C00V 0.0230(15) 0.0162(14) 0.0225(15) -0.0048(12) 0.0018(12) -0.0028(12)
C00W 0.0228(15) 0.0222(15) 0.0166(14) 0.0019(12) 0.0053(12) 0.0003(12)
C00X 0.0176(15) 0.0161(14) 0.0127(14) -0.0004(10) 0.0032(13) -0.0006(10)
C00Y 0.0159(14) 0.0213(15) 0.0136(14) 0.0019(11) 0.0046(11) -0.0047(11)
C00Z 0.0207(15) 0.0193(15) 0.0188(14) 0.0045(11) 0.0039(12) 0.0025(11)
C010 0.0159(14) 0.0179(14) 0.0140(14) -0.0013(11) 0.0011(11) 0.0020(11)
C011 0.0208(15) 0.0247(16) 0.0156(15) 0.0001(12) 0.0017(12) -0.0038(12)
C012 0.0165(14) 0.0270(16) 0.0159(14) 0.0050(12) 0.0019(12) -0.0020(12)
C013 0.0235(15) 0.0174(14) 0.0200(15) 0.0002(12) 0.0060(12) -0.0005(12)
C014 0.0135(13) 0.0202(15) 0.0140(14) -0.0022(11) 0.0012(11) -0.0017(11)
C015 0.0203(15) 0.0221(15) 0.0144(14) -0.0027(11) 0.0030(11) -0.0011(12)
C016 0.0174(14) 0.0226(16) 0.0270(17) 0.0108(13) 0.0034(12) 0.0033(12)
C017 0.0174(14) 0.0236(16) 0.0187(14) 0.0046(12) 0.0047(11) 0.0010(12)
C018 0.0296(17) 0.0314(18) 0.0172(15) -0.0044(13) 0.0009(13) -0.0068(14)
C019 0.0252(16) 0.0380(19) 0.0108(13) 0.0050(13) -0.0049(12) -0.0037(14)
C01A 0.0189(15) 0.0343(18) 0.0160(14) 0.0111(13) 0.0026(12) 0.0015(13)

loop_
_atom_type_symbol
_atom_type_description
_atom_type_scat_dispersion_real
_atom_type_scat_dispersion_imag
_atom_type_scat_source
C C 0.0033 0.0016 'International Tables Vol C Tables 4.2.6.8 and 6.1.1.4'
H H 0.0000 0.0000 'International Tables Vol C Tables 4.2.6.8 and 6.1.1.4'
Co Co 0.3494 0.9721 'International Tables Vol C Tables 4.2.6.8 and 6.1.1.4'
N N 0.0061 0.0033 'International Tables Vol C Tables 4.2.6.8 and 6.1.1.4'
O O 0.0106 0.0060 'International Tables Vol C Tables 4.2.6.8 and 6.1.1.4'
S S 0.1246 0.1234 'International Tables Vol C Tables 4.2.6.8 and 6.1.1.4'

loop_
_geom_angle_atom_site_label_1
_geom_angle_atom_site_label_2
_geom_angle_atom_site_label_3
_geom_angle
_geom_angle_site_symmetry_1
_geom_angle_site_symmetry_3
_geom_angle_publ_flag
N007 Co01 N007 180.00(9) 3_666 . ?
N007 Co01 N008 89.86(8) . . ?
N007 Co01 N008 90.14(8) . 3_666 ?
N007 Co01 N008 90.14(8) 3_666 . ?
N007 Co01 N008 89.86(8) 3_666 3_666 ?
N008 Co01 N008 180.0 3_666 . ?
N00A Co01 N007 90.75(9) 3_666 3_666 ?
N00A Co01 N007 89.26(9) . 3_666 ?
N00A Co01 N007 89.25(9) 3_666 . ?
N00A Co01 N007 90.74(9) . . ?
N00A Co01 N008 90.21(9) . 3_666 ?
N00A Co01 N008 89.79(9) 3_666 3_666 ?
N00A Co01 N008 90.21(9) 3_666 . ?
N00A Co01 N008 89.79(9) . . ?
N00A Co01 N00A 180.0 . 3_666 ?
C00E N007 Co01 119.97(18) . . ?
C00E N007 C00I 117.0(2) . . ?
C00I N007 Co01 123.06(19) . . ?
C00C N008 Co01 122.15(19) . . ?
C00M N008 Co01 120.60(19) . . ?
C00M N008 C00C 117.3(2) . . ?
C00F N009 C00G 117.1(2) . . ?
C00F N009 C00P 125.3(2) . . ?
C00P N009 C00G 117.6(2) . . ?
C00X N00A Co01 165.7(2) . . ?
C010 N00B C00L 117.9(2) . . ?
C010 N00B C014 124.7(2) . . ?
C014 N00B C00L 117.3(2) . . ?
N008 C00C H00C 118.5 . . ?
N008 C00C C00L 123.0(3) . . ?
C00L C00C H00C 118.5 . . ?
C00R C00D H00D 119.2 . . ?
C00Z C00D H00D 119.2 . . ?
C00Z C00D C00R 121.6(3) . . ?
N007 C00E H00E 118.2 . . ?
N007 C00E C00O 123.7(3) . . ?
C00O C00E H00E 118.2 . . ?
O003 C00F N009 120.3(2) . . ?
O003 C00F C00S 123.0(3) . . ?
N009 C00F C00S 116.6(2) . . ?
C00I C00G N009 118.8(2) . . ?
C00J C00G N009 121.4(3) . . ?
C00J C00G C00I 119.9(3) . . ?
C00N C00H C00K 119.5(2) . . ?
C00N C00H C00T 121.1(3) . . ?
C00T C00H C00K 119.4(3) . . ?
N007 C00I C00G 122.5(3) . . ?
N007 C00I H00I 118.7 . . ?
C00G C00I H00I 118.7 . . ?
C00G C00J H00J 121.1 . . ?
C00G C00J C00O 117.9(3) . . ?
C00O C00J H00J 121.1 . . ?
C00Z C00K C00H 118.9(3) . . ?
C013 C00K C00H 118.8(3) . . ?
C013 C00K C00Z 122.3(3) . . ?
C00C C00L N00B 120.6(2) . . ?
C00U C00L N00B 120.5(3) . . ?
C00U C00L C00C 118.9(3) . . ?
N008 C00M H00M 118.5 . . ?
N008 C00M C00W 123.0(3) . . ?
C00W C00M H00M 118.5 . . ?
C00H C00N C010 120.3(2) . . ?
C015 C00N C00H 120.3(3) . . ?
C015 C00N C010 119.4(3) . . ?
C00E C00O C00J 119.1(3) . . ?
C00E C00O H00O 120.4 . . ?
C00J C00O H00O 120.4 . . ?
O006 C00P N009 119.7(2) . . ?
O006 C00P C00Q 124.0(3) . . ?
N009 C00P C00Q 116.3(2) . . ?
C00Y C00Q C00P 120.1(3) . . ?
C011 C00Q C00P 119.5(3) . . ?
C011 C00Q C00Y 120.4(3) . . ?
C00D C00R H00R 120.2 . . ?
C00T C00R C00D 119.5(3) . . ?
C00T C00R H00R 120.2 . . ?
C00Y C00S C00F 120.2(3) . . ?
C017 C00S C00F 119.6(3) . . ?
C017 C00S C00Y 120.3(3) . . ?
C00H C00T C014 120.7(2) . . ?
C00R C00T C00H 120.4(3) . . ?
C00R C00T C014 118.9(3) . . ?
C00L C00U H00U 121.0 . . ?
C00W C00U C00L 118.0(3) . . ?
C00W C00U H00U 121.0 . . ?
C013 C00V H00V 119.7 . . ?
C013 C00V C015 120.5(3) . . ?
C015 C00V H00V 119.7 . . ?
C00M C00W C00U 119.8(3) . . ?
C00M C00W H00W 120.1 . . ?
C00U C00W H00W 120.1 . . ?
N00A C00X S002 178.5(3) . . ?
C00Q C00Y C012 119.5(3) . . ?
C00S C00Y C00Q 121.3(3) . . ?
C00S C00Y C012 119.1(3) . . ?
C00D C00Z C00K 120.2(3) . . ?
C00D C00Z H00Z 119.9 . . ?
C00K C00Z H00Z 119.9 . . ?
O005 C010 N00B 120.4(3) . . ?
O005 C010 C00N 123.0(3) . . ?
N00B C010 C00N 116.6(2) . . ?
C00Q C011 H011 120.0 . . ?
C00Q C011 C018 120.1(3) . . ?
C018 C011 H011 120.0 . . ?
C019 C012 C00Y 118.5(3) . . ?
C019 C012 C01A 122.9(3) . . ?
C01A C012 C00Y 118.6(3) . . ?
C00K C013 H013 119.8 . . ?
C00V C013 C00K 120.5(3) . . ?
C00V C013 H013 119.8 . . ?
O004 C014 N00B 120.2(3) . . ?
O004 C014 C00T 123.5(2) . . ?
N00B C014 C00T 116.3(2) . . ?
C00N C015 C00V 120.3(3) . . ?
C00N C015 H015 119.8 . . ?
C00V C015 H015 119.8 . . ?
C017 C016 H016 119.5 . . ?
C01A C016 H016 119.5 . . ?
C01A C016 C017 120.9(3) . . ?
C00S C017 C016 120.4(3) . . ?
C00S C017 H017 119.8 . . ?
C016 C017 H017 119.8 . . ?
C011 C018 H018 119.8 . . ?
C019 C018 C011 120.3(3) . . ?
C019 C018 H018 119.8 . . ?
C012 C019 H019 119.4 . . ?
C018 C019 C012 121.2(3) . . ?
C018 C019 H019 119.4 . . ?
C012 C01A H01A 119.6 . . ?
C016 C01A C012 120.7(3) . . ?
C016 C01A H01A 119.6 . . ?

loop_
_geom_bond_atom_site_label_1
_geom_bond_atom_site_label_2
_geom_bond_distance
_geom_bond_site_symmetry_2
_geom_bond_publ_flag
Co01 N007 2.208(2) 3_666 ?
Co01 N007 2.208(2) . ?
Co01 N008 2.270(2) . ?
Co01 N008 2.270(2) 3_666 ?
Co01 N00A 2.065(3) 3_666 ?
Co01 N00A 2.065(3) . ?
S002 C00X 1.631(3) . ?
O003 C00F 1.217(3) . ?
O004 C014 1.213(3) . ?
O005 C010 1.208(3) . ?
O006 C00P 1.219(3) . ?
N007 C00E 1.341(4) . ?
N007 C00I 1.347(3) . ?
N008 C00C 1.343(3) . ?
N008 C00M 1.339(4) . ?
N009 C00F 1.405(4) . ?
N009 C00G 1.443(3) . ?
N009 C00P 1.417(4) . ?
N00A C00X 1.169(4) . ?
N00B C00L 1.442(4) . ?
N00B C010 1.409(4) . ?
N00B C014 1.429(4) . ?
C00C H00C 0.9500 . ?
C00C C00L 1.395(4) . ?
C00D H00D 0.9500 . ?
C00D C00R 1.403(4) . ?
C00D C00Z 1.368(4) . ?
C00E H00E 0.9500 . ?
C00E C00O 1.378(4) . ?
C00F C00S 1.472(4) . ?
C00G C00I 1.384(4) . ?
C00G C00J 1.381(4) . ?
C00H C00K 1.426(4) . ?
C00H C00N 1.411(4) . ?
C00H C00T 1.413(4) . ?
C00I H00I 0.9500 . ?
C00J H00J 0.9500 . ?
C00J C00O 1.383(4) . ?
C00K C00Z 1.415(4) . ?
C00K C013 1.414(4) . ?
C00L C00U 1.383(4) . ?
C00M H00M 0.9500 . ?
C00M C00W 1.381(4) . ?
C00N C010 1.479(4) . ?
C00N C015 1.379(4) . ?
C00O H00O 0.9500 . ?
C00P C00Q 1.474(4) . ?
C00Q C00Y 1.413(4) . ?
C00Q C011 1.377(4) . ?
C00R H00R 0.9500 . ?
C00R C00T 1.384(4) . ?
C00S C00Y 1.411(4) . ?
C00S C017 1.377(4) . ?
C00T C014 1.465(4) . ?
C00U H00U 0.9500 . ?
C00U C00W 1.381(4) . ?
C00V H00V 0.9500 . ?
C00V C013 1.380(4) . ?
C00V C015 1.405(4) . ?
C00W H00W 0.9500 . ?
C00Y C012 1.426(4) . ?
C00Z H00Z 0.9500 . ?
C011 H011 0.9500 . ?
C011 C018 1.420(4) . ?
C012 C019 1.415(4) . ?
C012 C01A 1.416(4) . ?
C013 H013 0.9500 . ?
C015 H015 0.9500 . ?
C016 H016 0.9500 . ?
C016 C017 1.395(4) . ?
C016 C01A 1.361(5) . ?
C017 H017 0.9500 . ?
C018 H018 0.9500 . ?
C018 C019 1.362(5) . ?
C019 H019 0.9500 . ?
C01A H01A 0.9500 . ?

loop_
_geom_torsion_atom_site_label_1
_geom_torsion_atom_site_label_2
_geom_torsion_atom_site_label_3
_geom_torsion_atom_site_label_4
_geom_torsion
_geom_torsion_site_symmetry_1
_geom_torsion_site_symmetry_2
_geom_torsion_site_symmetry_3
_geom_torsion_site_symmetry_4
_geom_torsion_publ_flag
Co01 N007 C00E C00O -179.6(2) . . . . ?
Co01 N007 C00I C00G 178.4(2) . . . . ?
Co01 N008 C00C C00L 179.6(2) . . . . ?
Co01 N008 C00M C00W -179.5(2) . . . . ?
O003 C00F C00S C00Y -175.2(3) . . . . ?
O003 C00F C00S C017 3.2(4) . . . . ?
O006 C00P C00Q C00Y -178.2(3) . . . . ?
O006 C00P C00Q C011 1.5(4) . . . . ?
N007 C00E C00O C00J 0.7(4) . . . . ?
N008 C00C C00L N00B -177.6(2) . . . . ?
N008 C00C C00L C00U 0.6(4) . . . . ?
N008 C00M C00W C00U -0.9(4) . . . . ?
N009 C00F C00S C00Y 3.3(4) . . . . ?
N009 C00F C00S C017 -178.3(3) . . . . ?
N009 C00G C00I N007 -178.7(2) . . . . ?
N009 C00G C00J C00O 178.7(2) . . . . ?
N009 C00P C00Q C00Y 3.1(4) . . . . ?
N009 C00P C00Q C011 -177.1(3) . . . . ?
N00B C00L C00U C00W 176.7(3) . . . . ?
C00C N008 C00M C00W -0.1(4) . . . . ?
C00C C00L C00U C00W -1.5(4) . . . . ?
C00D C00R C00T C00H -0.2(4) . . . . ?
C00D C00R C00T C014 179.9(3) . . . . ?
C00E N007 C00I C00G -0.4(4) . . . . ?
C00F N009 C00G C00I -109.9(3) . . . . ?
C00F N009 C00G C00J 69.7(4) . . . . ?
C00F N009 C00P O006 177.7(3) . . . . ?
C00F N009 C00P C00Q -3.6(4) . . . . ?
C00F C00S C00Y C00Q -3.7(4) . . . . ?
C00F C00S C00Y C012 176.1(3) . . . . ?
C00F C00S C017 C016 -175.4(3) . . . . ?
C00G N009 C00F O003 -0.3(4) . . . . ?
C00G N009 C00F C00S -178.9(2) . . . . ?
C00G N009 C00P O006 -3.0(4) . . . . ?
C00G N009 C00P C00Q 175.7(2) . . . . ?
C00G C00J C00O C00E 0.6(4) . . . . ?
C00H C00K C00Z C00D -1.4(4) . . . . ?
C00H C00K C013 C00V 0.3(4) . . . . ?
C00H C00N C010 O005 -176.6(3) . . . . ?
C00H C00N C010 N00B 2.0(4) . . . . ?
C00H C00N C015 C00V 1.5(4) . . . . ?
C00H C00T C014 O004 -175.8(3) . . . . ?
C00H C00T C014 N00B 4.5(4) . . . . ?
C00I N007 C00E C00O -0.8(4) . . . . ?
C00I C00G C00J C00O -1.7(4) . . . . ?
C00J C00G C00I N007 1.7(4) . . . . ?
C00K C00H C00N C010 177.4(2) . . . . ?
C00K C00H C00N C015 -1.9(4) . . . . ?
C00K C00H C00T C00R -0.6(4) . . . . ?
C00K C00H C00T C014 179.3(3) . . . . ?
C00L N00B C010 O005 3.6(4) . . . . ?
C00L N00B C010 C00N -175.0(2) . . . . ?
C00L N00B C014 O004 -7.9(4) . . . . ?
C00L N00B C014 C00T 171.9(2) . . . . ?
C00L C00U C00W C00M 1.6(4) . . . . ?
C00M N008 C00C C00L 0.2(4) . . . . ?
C00N C00H C00K C00Z -179.0(3) . . . . ?
C00N C00H C00K C013 1.0(4) . . . . ?
C00N C00H C00T C00R 179.8(3) . . . . ?
C00N C00H C00T C014 -0.4(4) . . . . ?
C00P N009 C00F O003 179.0(3) . . . . ?
C00P N009 C00F C00S 0.4(4) . . . . ?
C00P N009 C00G C00I 70.8(3) . . . . ?
C00P N009 C00G C00J -109.7(3) . . . . ?
C00P C00Q C00Y C00S 0.4(4) . . . . ?
C00P C00Q C00Y C012 -179.4(3) . . . . ?
C00P C00Q C011 C018 179.7(3) . . . . ?
C00Q C00Y C012 C019 -0.6(4) . . . . ?
C00Q C00Y C012 C01A 180.0(3) . . . . ?
C00Q C011 C018 C019 0.1(5) . . . . ?
C00R C00D C00Z C00K 0.6(4) . . . . ?
C00R C00T C014 O004 4.0(4) . . . . ?
C00R C00T C014 N00B -175.7(2) . . . . ?
C00S C00Y C012 C019 179.6(3) . . . . ?
C00S C00Y C012 C01A 0.1(4) . . . . ?
C00T C00H C00K C00Z 1.4(4) . . . . ?
C00T C00H C00K C013 -178.6(3) . . . . ?
C00T C00H C00N C010 -3.0(4) . . . . ?
C00T C00H C00N C015 177.7(3) . . . . ?
C00Y C00Q C011 C018 -0.6(4) . . . . ?
C00Y C00S C017 C016 3.0(4) . . . . ?
C00Y C012 C019 C018 0.1(5) . . . . ?
C00Y C012 C01A C016 1.3(4) . . . . ?
C00Z C00D C00R C00T 0.3(4) . . . . ?
C00Z C00K C013 C00V -179.7(3) . . . . ?
C010 N00B C00L C00C -129.8(3) . . . . ?
C010 N00B C00L C00U 52.0(4) . . . . ?
C010 N00B C014 O004 174.6(3) . . . . ?
C010 N00B C014 C00T -5.6(4) . . . . ?
C010 C00N C015 C00V -177.9(3) . . . . ?
C011 C00Q C00Y C00S -179.3(3) . . . . ?
C011 C00Q C00Y C012 0.8(4) . . . . ?
C011 C018 C019 C012 0.2(5) . . . . ?
C013 C00K C00Z C00D 178.6(3) . . . . ?
C013 C00V C015 C00N -0.1(4) . . . . ?
C014 N00B C00L C00C 52.6(3) . . . . ?
C014 N00B C00L C00U -125.6(3) . . . . ?
C014 N00B C010 O005 -178.9(3) . . . . ?
C014 N00B C010 C00N 2.5(4) . . . . ?
C015 C00N C010 O005 2.7(4) . . . . ?
C015 C00N C010 N00B -178.7(2) . . . . ?
C015 C00V C013 C00K -0.8(4) . . . . ?
C017 C00S C00Y C00Q 177.9(3) . . . . ?
C017 C00S C00Y C012 -2.3(4) . . . . ?
C017 C016 C01A C012 -0.7(5) . . . . ?
C019 C012 C01A C016 -178.1(3) . . . . ?
C01A C012 C019 C018 179.5(3) . . . . ?
C01A C016 C017 C00S -1.5(4) . . . . ?
